data_7708741
loop_
_publ_author_name
'Yang, Pengju'
'Yang, Hongwei'
'Zhao, Ying'
'Tang, Jie'
'Cheng, Guangbin'

_publ_section_title
;
 Novel polynitro azoxypyrazole-based energetic materials with high
 performance
;
_journal_name_full 'Dalton Transactions'
_journal_paper_doi 10.1039/D1DT03357C
_journal_year 2021
_chemical_formula_moiety 'C8 H3 N9 O7, 2(H2 O)'
_chemical_formula_sum 'C8 H7 N9 O9'
_chemical_formula_weight 373.23
_space_group_crystal_system monoclinic
_space_group_IT_number 14
_space_group_name_Hall '-P 2yn'
_space_group_name_H-M_alt 'P 1 21/n 1'
_atom_sites_solution_hydrogens mixed
_atom_sites_solution_primary dual
_audit_creation_date 2020-07-20
_audit_creation_method
;
Olex2 1.2
(compiled 2018.05.29 svn.r3508 for OlexSys, GUI svn.r5506)
;
_audit_update_record
;
2021-03-10 deposited with the CCDC.	2021-10-21 downloaded from the CCDC.
;
_cell_angle_alpha 90
_cell_angle_beta 91.338(3)
_cell_angle_gamma 90
_cell_formula_units_Z 4
_cell_length_a 5.0799(4)
_cell_length_b 21.6912(18)
_cell_length_c 12.8703(9)
_cell_measurement_reflns_used 2824
_cell_measurement_temperature 160
_cell_measurement_theta_max 26.226
_cell_measurement_theta_min 2.458
_cell_volume 1417.78(19)
_computing_cell_refinement 'SAINT V8.40A (?, 2016)'
_computing_data_reduction 'SAINT V8.40A (?, 2016)'
_computing_molecular_graphics 'Olex2 (Dolomanov et al., 2009)'
_computing_publication_material 'Olex2 (Dolomanov et al., 2009)'
_computing_structure_refinement 'ShelXL (Sheldrick, 2015)'
_computing_structure_solution 'ShelXT (Sheldrick, 2015)'
_diffrn_ambient_temperature 160.0
_diffrn_measured_fraction_theta_full 0.985
_diffrn_measured_fraction_theta_max 0.981
_diffrn_measurement_device_type 'D8 VENTURE'
_diffrn_measurement_method '\f and \w scans'
_diffrn_radiation_type MoK\a
_diffrn_radiation_wavelength 0.71073
_diffrn_reflns_av_R_equivalents 0.0468
_diffrn_reflns_av_unetI/netI 0.0461
_diffrn_reflns_Laue_measured_fraction_full 0.985
_diffrn_reflns_Laue_measured_fraction_max 0.981
_diffrn_reflns_limit_h_max 6
_diffrn_reflns_limit_h_min -5
_diffrn_reflns_limit_k_max 26
_diffrn_reflns_limit_k_min -27
_diffrn_reflns_limit_l_max 16
_diffrn_reflns_limit_l_min -16
_diffrn_reflns_number 11370
_diffrn_reflns_point_group_measured_fraction_full 0.985
_diffrn_reflns_point_group_measured_fraction_max 0.981
_diffrn_reflns_theta_full 25.242
_diffrn_reflns_theta_max 26.434
_diffrn_reflns_theta_min 1.878
_diffrn_standards_number 0
_exptl_absorpt_coefficient_mu 0.159
_exptl_absorpt_correction_T_max 0.7454
_exptl_absorpt_correction_T_min 0.6711
_exptl_absorpt_correction_type multi-scan
_exptl_absorpt_process_details
'SADABS-2016/2 (Bruker,2016/2) was used for absorption correction. wR2(int) was 0.0947 before and 0.0536 after correction. The Ratio of minimum to maximum transmission is 0.9003. The \l/2 correction factor is Not present.'
_exptl_crystal_colour colourless
_exptl_crystal_colour_primary colourless
_exptl_crystal_density_diffrn 1.749
_exptl_crystal_description block
_exptl_crystal_F_000 760
_exptl_crystal_size_max 0.15
_exptl_crystal_size_mid 0.12
_exptl_crystal_size_min 0.08
_refine_diff_density_max 0.571
_refine_diff_density_min -0.268
_refine_diff_density_rms 0.061
_refine_ls_extinction_method none
_refine_ls_goodness_of_fit_ref 1.084
_refine_ls_hydrogen_treatment mixed
_refine_ls_matrix_type full
_refine_ls_number_parameters 245
_refine_ls_number_reflns 2865
_refine_ls_number_restraints 1
_refine_ls_restrained_S_all 1.085
_refine_ls_R_factor_all 0.0801
_refine_ls_R_factor_gt 0.0499
_refine_ls_shift/su_max 0.000
_refine_ls_shift/su_mean 0.000
_refine_ls_structure_factor_coef Fsqd
_refine_ls_weighting_details 'w=1/[\s^2^(Fo^2^)+(0.0587P)^2^+0.7847P] where P=(Fo^2^+2Fc^2^)/3'
_refine_ls_weighting_scheme calc
_refine_ls_wR_factor_gt 0.1178
_refine_ls_wR_factor_ref 0.1352
_reflns_Friedel_coverage 0.000
_reflns_number_gt 2050
_reflns_number_total 2865
_reflns_threshold_expression 'I > 2\s(I)'
_cod_data_source_file d1dt03357c2.cif
_cod_data_source_block mo_22020428_0m
_cod_database_code 7708741
_shelx_shelxl_version_number 2018/3
_shelx_space_group_comment
;
The symmetry employed for this shelxl refinement is uniquely defined
by the following loop, which should always be used as a source of
symmetry information in preference to the above space-group names.
They are only intended as comments.
;
_shelx_estimated_absorpt_t_max 0.987
_shelx_estimated_absorpt_t_min 0.976
_olex2_refinement_description
;
1. Fixed Uiso
 At 1.2 times of:
  All C(H) groups
 At 1.5 times of:
  All O(H,H) groups
2. Restrained distances
 O3-H3
 0.84 with sigma of 0.02
3.a Free rotating group:
 O5(H5A,H5B), O6(H6A,H6B)
3.b Aromatic/amide H refined with riding coordinates:
 C1(H1), C8(H8)
;
_olex2_submission_special_instructions 'No special instructions were received'

loop_
_space_group_symop_operation_xyz
'x, y, z'
'-x+1/2, y+1/2, -z+1/2'
'-x, -y, -z'
'x-1/2, -y-1/2, z-1/2'

loop_
_atom_site_label
_atom_site_type_symbol
_atom_site_fract_x
_atom_site_fract_y
_atom_site_fract_z
_atom_site_U_iso_or_equiv
_atom_site_adp_type
_atom_site_occupancy
_atom_site_site_symmetry_order
_atom_site_calc_flag
_atom_site_refinement_flags_posn
_atom_site_refinement_flags_adp
_atom_site_refinement_flags_occupancy
_atom_site_disorder_assembly
_atom_site_disorder_group
O7 O 1.0883(4) 0.68077(8) 0.65637(14) 0.0309(4) Uani 1 1 d . . . . .
O3 O 0.2319(4) 0.77338(9) 0.32403(15) 0.0318(5) Uani 1 1 d D . . . .
O1 O 1.0365(4) 0.91857(9) 0.42469(16) 0.0381(5) Uani 1 1 d . . . . .
O4 O 0.3854(4) 0.67802(9) 0.35372(16) 0.0411(5) Uani 1 1 d . . . . .
O5 O 0.8197(4) 0.59891(10) 0.31534(16) 0.0420(5) Uani 1 1 d . . . . .
H5A H 0.702404 0.623100 0.341897 0.063 Uiso 1 1 d G . . . .
H5B H 0.940578 0.595267 0.363965 0.063 Uiso 1 1 d G . . . .
O9 O 0.7503(4) 0.44227(9) 0.86174(17) 0.0420(5) Uani 1 1 d . . . . .
O2 O 1.2571(4) 0.87606(9) 0.55266(17) 0.0427(5) Uani 1 1 d . . . . .
O8 O 1.0890(4) 0.50254(10) 0.88890(16) 0.0455(6) Uani 1 1 d . . . . .
N5 N 0.8778(4) 0.65864(10) 0.62111(16) 0.0252(5) Uani 1 1 d . . . . .
N2 N 0.9020(4) 0.82844(9) 0.48561(16) 0.0241(5) Uani 1 1 d . . . . .
N7 N 0.8022(4) 0.52371(9) 0.75890(16) 0.0258(5) Uani 1 1 d . . . . .
O6 O -0.0793(4) 0.71406(10) 0.20399(17) 0.0449(6) Uani 1 1 d . . . . .
H6A H -0.084994 0.675323 0.221259 0.067 Uiso 1 1 d G . . . .
H6B H -0.217293 0.723225 0.165792 0.067 Uiso 1 1 d G . . . .
N4 N 0.7198(4) 0.67987(10) 0.55149(16) 0.0271(5) Uani 1 1 d . . . . .
N3 N 0.9548(4) 0.77813(9) 0.54496(15) 0.0249(5) Uani 1 1 d . . . . .
N6 N 0.9334(4) 0.57614(9) 0.73920(16) 0.0256(5) Uani 1 1 d . . . . .
N8 N 0.8917(5) 0.48583(11) 0.84595(17) 0.0323(5) Uani 1 1 d . . . . .
N1 N 1.0822(4) 0.87894(10) 0.48859(18) 0.0291(5) Uani 1 1 d . . . . .
C1 C 0.7027(5) 0.82171(12) 0.41431(19) 0.0259(6) Uani 1 1 d . . . . .
H1 H 0.641580 0.851195 0.364789 0.031 Uiso 1 1 calc R . . . .
N9 N 0.2202(5) 0.57312(13) 0.4885(2) 0.0428(6) Uani 1 1 d . . . . .
C2 C 0.6094(5) 0.76350(12) 0.42914(19) 0.0259(6) Uani 1 1 d . . . . .
C7 C 0.7921(5) 0.59975(11) 0.66251(19) 0.0243(6) Uani 1 1 d . . . . .
C4 C 0.3994(5) 0.73335(13) 0.3664(2) 0.0277(6) Uani 1 1 d . . . . .
C8 C 0.5846(5) 0.51386(12) 0.6999(2) 0.0282(6) Uani 1 1 d . . . . .
H8 H 0.465836 0.480134 0.703492 0.034 Uiso 1 1 calc R . . . .
C3 C 0.7724(5) 0.73821(11) 0.51055(19) 0.0246(5) Uani 1 1 d . . . . .
C6 C 0.5714(5) 0.56336(12) 0.6330(2) 0.0268(6) Uani 1 1 d . . . . .
C5 C 0.3778(5) 0.57037(13) 0.5519(2) 0.0309(6) Uani 1 1 d . . . . .
H3 H 0.120(6) 0.7537(17) 0.282(3) 0.074(13) Uiso 1 1 d D . . . .

loop_
_atom_site_aniso_label
_atom_site_aniso_U_11
_atom_site_aniso_U_22
_atom_site_aniso_U_33
_atom_site_aniso_U_23
_atom_site_aniso_U_13
_atom_site_aniso_U_12
O7 0.0309(10) 0.0280(10) 0.0334(10) 0.0012(8) -0.0095(8) -0.0071(8)
O3 0.0273(10) 0.0328(11) 0.0350(11) 0.0024(8) -0.0069(9) 0.0004(8)
O1 0.0449(12) 0.0278(11) 0.0414(11) 0.0138(9) -0.0033(9) -0.0057(9)
O4 0.0424(12) 0.0291(12) 0.0509(13) -0.0034(9) -0.0167(10) 0.0005(9)
O5 0.0397(12) 0.0404(13) 0.0455(13) -0.0049(10) -0.0110(10) -0.0008(10)
O9 0.0453(12) 0.0284(11) 0.0523(13) 0.0141(10) 0.0036(10) -0.0041(9)
O2 0.0395(12) 0.0341(12) 0.0534(13) 0.0069(10) -0.0214(11) -0.0095(9)
O8 0.0467(13) 0.0415(13) 0.0473(13) 0.0123(10) -0.0180(11) -0.0063(10)
N5 0.0270(11) 0.0246(12) 0.0238(11) -0.0021(9) -0.0022(9) -0.0017(9)
N2 0.0259(11) 0.0200(11) 0.0264(11) 0.0027(9) -0.0010(9) -0.0014(9)
N7 0.0298(12) 0.0191(11) 0.0284(11) 0.0021(9) 0.0006(9) -0.0018(9)
O6 0.0475(13) 0.0392(12) 0.0468(13) 0.0013(10) -0.0206(10) -0.0029(10)
N4 0.0289(12) 0.0253(12) 0.0268(11) 0.0018(9) -0.0052(10) 0.0007(9)
N3 0.0284(11) 0.0234(12) 0.0229(11) 0.0014(9) 0.0001(9) 0.0014(9)
N6 0.0295(12) 0.0190(11) 0.0282(11) 0.0015(9) -0.0003(9) -0.0028(9)
N8 0.0370(13) 0.0267(13) 0.0331(13) 0.0067(10) 0.0002(11) 0.0018(11)
N1 0.0293(12) 0.0245(12) 0.0336(12) 0.0012(10) 0.0003(10) -0.0020(10)
C1 0.0228(13) 0.0291(15) 0.0256(13) 0.0028(11) -0.0035(11) 0.0042(11)
N9 0.0390(14) 0.0532(17) 0.0358(14) -0.0062(12) -0.0050(12) 0.0037(12)
C2 0.0239(13) 0.0260(14) 0.0278(13) 0.0007(11) -0.0006(10) 0.0031(11)
C7 0.0277(13) 0.0205(13) 0.0247(13) -0.0025(10) 0.0037(11) -0.0026(10)
C4 0.0250(13) 0.0297(15) 0.0283(13) 0.0010(11) -0.0004(11) 0.0006(11)
C8 0.0305(14) 0.0251(14) 0.0294(14) -0.0066(11) 0.0069(11) -0.0034(11)
C3 0.0257(13) 0.0224(13) 0.0258(13) -0.0001(10) 0.0024(10) -0.0019(11)
C6 0.0292(14) 0.0248(14) 0.0265(13) -0.0029(11) 0.0024(11) 0.0014(11)
C5 0.0304(15) 0.0320(16) 0.0302(14) -0.0055(12) 0.0014(13) 0.0011(12)

loop_
_atom_type_symbol
_atom_type_description
_atom_type_scat_dispersion_real
_atom_type_scat_dispersion_imag
_atom_type_scat_source
C C 0.0033 0.0016 'International Tables Vol C Tables 4.2.6.8 and 6.1.1.4'
H H 0.0000 0.0000 'International Tables Vol C Tables 4.2.6.8 and 6.1.1.4'
N N 0.0061 0.0033 'International Tables Vol C Tables 4.2.6.8 and 6.1.1.4'
O O 0.0106 0.0060 'International Tables Vol C Tables 4.2.6.8 and 6.1.1.4'

loop_
_geom_angle_atom_site_label_1
_geom_angle_atom_site_label_2
_geom_angle_atom_site_label_3
_geom_angle
_geom_angle_site_symmetry_1
_geom_angle_site_symmetry_3
_geom_angle_publ_flag
C4 O3 H3 109(3) . . ?
H5A O5 H5B 104.5 . . ?
O7 N5 N4 129.5(2) . . ?
O7 N5 C7 117.8(2) . . ?
N4 N5 C7 112.7(2) . . ?
N3 N2 N1 119.0(2) . . ?
N3 N2 C1 115.4(2) . . ?
C1 N2 N1 124.6(2) . . ?
N6 N7 N8 118.4(2) . . ?
C8 N7 N6 115.6(2) . . ?
C8 N7 N8 125.8(2) . . ?
H6A O6 H6B 109.5 . . ?
N5 N4 C3 118.0(2) . . ?
C3 N3 N2 102.0(2) . . ?
C7 N6 N7 102.0(2) . . ?
O9 N8 N7 113.3(2) . . ?
O8 N8 O9 131.2(2) . . ?
O8 N8 N7 115.5(2) . . ?
O1 N1 N2 114.5(2) . . ?
O2 N1 O1 129.2(2) . . ?
O2 N1 N2 116.3(2) . . ?
N2 C1 H1 127.4 . . ?
N2 C1 C2 105.1(2) . . ?
C2 C1 H1 127.4 . . ?
C1 C2 C4 125.7(2) . . ?
C1 C2 C3 105.1(2) . . ?
C3 C2 C4 129.0(2) . . ?
N6 C7 N5 117.1(2) . . ?
N6 C7 C6 113.6(2) . . ?
C6 C7 N5 129.3(2) . . ?
O3 C4 C2 112.6(2) . . ?
O4 C4 O3 123.9(2) . . ?
O4 C4 C2 123.5(2) . . ?
N7 C8 H8 127.6 . . ?
N7 C8 C6 104.9(2) . . ?
C6 C8 H8 127.6 . . ?
N4 C3 C2 120.7(2) . . ?
N3 C3 N4 126.7(2) . . ?
N3 C3 C2 112.3(2) . . ?
C7 C6 C5 131.7(2) . . ?
C8 C6 C7 103.9(2) . . ?
C8 C6 C5 124.3(3) . . ?
N9 C5 C6 176.7(3) . . ?

loop_
_geom_bond_atom_site_label_1
_geom_bond_atom_site_label_2
_geom_bond_distance
_geom_bond_site_symmetry_2
_geom_bond_publ_flag
O7 N5 1.248(3) . ?
O3 C4 1.324(3) . ?
O3 H3 0.884(19) . ?
O1 N1 1.208(3) . ?
O4 C4 1.213(3) . ?
O5 H5A 0.8699 . ?
O5 H5B 0.8701 . ?
O9 N8 1.207(3) . ?
O2 N1 1.199(3) . ?
O8 N8 1.190(3) . ?
N5 N4 1.275(3) . ?
N5 C7 1.455(3) . ?
N2 N3 1.355(3) . ?
N2 N1 1.427(3) . ?
N2 C1 1.358(3) . ?
N7 N6 1.345(3) . ?
N7 N8 1.454(3) . ?
N7 C8 1.344(3) . ?
O6 H6A 0.8699 . ?
O6 H6B 0.8699 . ?
N4 C3 1.399(3) . ?
N3 C3 1.336(3) . ?
N6 C7 1.311(3) . ?
C1 H1 0.9500 . ?
C1 C2 1.364(4) . ?
N9 C5 1.132(4) . ?
C2 C4 1.475(4) . ?
C2 C3 1.430(3) . ?
C7 C6 1.416(4) . ?
C8 H8 0.9500 . ?
C8 C6 1.377(4) . ?
C6 C5 1.425(4) . ?
